data_7721146
loop_
_publ_author_name
'Demirci, Gozde'
'Cortat, Youri'
'Crochet, Aurelien'
'Calia, Emanuele'
'Sprecher, Simon G.'
'Zobi, Fabio'

_publ_section_title
;
 Strain-Specific Synergy: An Oxo-Rhenium(V) Complex Potentiates Antibiotic
 Efficacy in Staphylococcus aureus strains
;
_journal_name_full 'Dalton Transactions'
_journal_paper_doi 10.1039/D6DT00824K
_journal_year 2026
_chemical_formula_moiety 'C16 H16 Cl3 N2 O Re, 0.6[CH2Cl2]'
_chemical_formula_sum 'C16.5 H17 Cl4 N2 O Re'
_chemical_formula_weight 587.349
_space_group_crystal_system monoclinic
_space_group_IT_number 14
_space_group_name_Hall '-P 2yn'
_space_group_name_H-M_alt 'P 1 21/n 1'
_symmetry_Int_Tables_number 14
_atom_sites_solution_primary dual
_audit_creation_date 2024-08-09
_audit_creation_method
;
Olex2 1.5
(compiled 2024.02.16 svn.r378c4104 for OlexSys, GUI svn.r6928)
;
_audit_update_record
;
2026-03-23 deposited with the CCDC.	2026-06-16 downloaded from the CCDC.
;
_cell_angle_alpha 90
_cell_angle_beta 94.129(2)
_cell_angle_gamma 90
_cell_formula_units_Z 4
_cell_length_a 10.5081(3)
_cell_length_b 13.6592(3)
_cell_length_c 14.2904(4)
_cell_measurement_reflns_used 61255
_cell_measurement_temperature 250(2)
_cell_measurement_theta_max 68.47
_cell_measurement_theta_min 7.74
_cell_volume 2045.81(9)
_computing_cell_refinement
;
X-Area Recipe 2.0.1 (STOE, 2023)
;
_computing_data_collection
;
X-Area Pilatus3_SV 1.31.192.0 (STOE, 2023)
;
_computing_data_reduction
;
X-Area Integrate 2.5.15.0 (STOE, 2023)
X-Area LANA 2.7.12 (STOE, 2023)
;
_computing_molecular_graphics 'Olex2 1.5 (Dolomanov et al., 2009)'
_computing_publication_material
;
STOE & Cie GmbH, X-Area, software package for collecting single-crystal or
multi-domain crystal data on STOE area-detector diffractometers, for image 
processing, for the correction and scaling of reflection intensities and 
for outlier rejection, version 2.3, Darmstadt 2023
;
_computing_structure_refinement 'olex2.refine 1.5 (Bourhis et al., 2015)'
_computing_structure_solution 'SHELXT 2014/5 (Sheldrick, 2014)'
_diffrn_ambient_temperature 250(2)
_diffrn_detector Pilatus300K
_diffrn_detector_area_resol_mean 5.81
_diffrn_detector_type 'DECTRIS PILATUS 300K'
_diffrn_measured_fraction_theta_full 0.9763
_diffrn_measured_fraction_theta_max 0.9734
_diffrn_measurement_details
;
 3722 frames, detector distance = 60 mm
;
_diffrn_measurement_device 'Eulerian 4-circle diffractometer'
_diffrn_measurement_device_type 'STOE STADIVARI'
_diffrn_measurement_method 'rotation method, \w scans'
_diffrn_radiation_collimation '1.2 mm, 0.6 diameter'
_diffrn_radiation_monochromator 'Graded multilayer mirror'
_diffrn_radiation_polarisn_norm 180
_diffrn_radiation_probe x-ray
_diffrn_radiation_type 'Cu K\a'
_diffrn_radiation_wavelength 1.54186
_diffrn_reflns_av_R_equivalents 0.0545
_diffrn_reflns_av_unetI/netI 0.0479
_diffrn_reflns_Laue_measured_fraction_full 0.9763
_diffrn_reflns_Laue_measured_fraction_max 0.9734
_diffrn_reflns_limit_h_max 4
_diffrn_reflns_limit_h_min -12
_diffrn_reflns_limit_k_max 16
_diffrn_reflns_limit_k_min -15
_diffrn_reflns_limit_l_max 16
_diffrn_reflns_limit_l_min -16
_diffrn_reflns_number 28131
_diffrn_reflns_point_group_measured_fraction_full 0.9763
_diffrn_reflns_point_group_measured_fraction_max 0.9734
_diffrn_reflns_theta_full 67.6859
_diffrn_reflns_theta_max 67.86
_diffrn_reflns_theta_min 7.74
_diffrn_source 'Primux 100 micro'
_diffrn_source_current 1.00
_diffrn_source_power 0.050
_diffrn_source_voltage 50
_exptl_absorpt_coefficient_mu 16.484
_exptl_absorpt_correction_T_max 0.5405
_exptl_absorpt_correction_T_min 0.0000
_exptl_absorpt_correction_type multi-scan
_exptl_absorpt_process_details
;
STOE X-Red32, absorption correction by Gaussian integration, analogous to
P. Coppens, "The Evaluation of Absorption and Extinction in Single-Crystal
Structure Analysis", published in: F. R. Ahmed (Editor), "Crystallographic
Computing", Munksgaard, Copenhagen (1970), 255 - 270. Afterwards scaling of
reflection intensities was performed within STOE LANA. J. Koziskova, F. Hahn,
J. Richter, J. Kozisek, Acta Chimica Slovaca, vol. 9, no. 2, 2016, pp. 136-140.
;
_exptl_crystal_colour yellow
_exptl_crystal_colour_primary yellow
_exptl_crystal_density_diffrn 1.907
_exptl_crystal_density_method 'not measured'
_exptl_crystal_description needle
_exptl_crystal_F_000 1113.967
_exptl_crystal_recrystallization_method 'crystallize by layering of DCM and cyclohexane'
_exptl_crystal_size_max 0.66
_exptl_crystal_size_mid 0.247
_exptl_crystal_size_min 0.04
_refine_diff_density_max 1.6467
_refine_diff_density_min -1.0548
_refine_diff_density_rms 0.2599
_refine_ls_d_res_high 0.8323
_refine_ls_d_res_low 5.7220
_refine_ls_goodness_of_fit_ref 1.0424
_refine_ls_hydrogen_treatment constr
_refine_ls_matrix_type full
_refine_ls_number_constraints 27
_refine_ls_number_parameters 264
_refine_ls_number_reflns 3621
_refine_ls_number_restraints 0
_refine_ls_restrained_S_all 1.0424
_refine_ls_R_factor_all 0.0835
_refine_ls_R_factor_gt 0.0822
_refine_ls_shift/su_max -0.0008
_refine_ls_shift/su_mean 0.0002
_refine_ls_structure_factor_coef Fsqd
_refine_ls_weighting_details 'w=1/[\s^2^(Fo^2^)+(0.1738P)^2^+1.1824P] where P=(Fo^2^+2Fc^2^)/3'
_refine_ls_weighting_scheme calc
_refine_ls_wR_factor_gt 0.2315
_refine_ls_wR_factor_ref 0.2328
_reflns_Friedel_coverage 0.0
_reflns_limit_h_max 9
_reflns_limit_h_min -12
_reflns_limit_k_max 16
_reflns_limit_k_min 0
_reflns_limit_l_max 16
_reflns_limit_l_min -9
_reflns_number_gt 3528
_reflns_number_total 3621
_reflns_threshold_expression I>=2u(I)
_cod_data_source_file d6dt00824k2.cif
_cod_data_source_block Re(IV)19_DCM_cyclohex
_cod_database_code 7721146
_olex2_refinement_description
;
1. Fixed Uiso
 At 1.2 times of:
  All C(H) groups, All C(H,H) groups
 At 1.5 times of:
  All C(H,H,H) groups
2. Others
 Fixed Sof: Cl4(0.5) Cl5(0.5) C17(0.5) H17a(0.5) H17b(0.5)
3.a Secondary CH2 refined with riding coordinates:
 C17(H17a,H17b)
3.b Aromatic/amide H refined with riding coordinates:
 C5(H5), C1(H1), C10(H10), C6(H6)
3.c Idealised Me refined as rotating group:
 C15(H15a,H15b,H15c), C16(H16a,H16b,H16c), C13(H13a,H13b,H13c), C14(H14a,H14b,
 H14c)
;
_olex2_exptl_crystal_mounting_method 'mounted on loop with oil'
_olex2_submission_special_instructions 'No special instructions were received'
_stoe_detector_distance '60.0 mm'
_stoe_detector_pixelsize_x '0.172 mm'
_stoe_detector_pixelsize_y '0.172 mm'
_stoe_detector_size_x '8.4 cm'
_stoe_detector_size_y '10.6 cm'
_stoe_evaluation_integration_a 9.5
_stoe_evaluation_integration_b -1.5
_stoe_evaluation_integration_ems 0.016
_stoe_evaluation_lana_bis_l_even_max -
_stoe_evaluation_lana_bis_l_odd_max -
_stoe_evaluation_lana_bos_l_even_max 4
_stoe_evaluation_lana_bos_l_odd_max 1
_stoe_evaluation_lana_completeness 97.5
_stoe_evaluation_lana_dxs_max_order 1
_stoe_evaluation_lana_dys_max_order 1
_stoe_evaluation_lana_fs_max_order 3
_stoe_evaluation_lana_max_2theta_available 135.8
_stoe_evaluation_lana_max_2theta_desired 135.8
_stoe_evaluation_lana_mean_redundancy 7.8
_stoe_evaluation_lana_number_refls_after_or 28131
_stoe_evaluation_lana_number_refls_outliers 10903
_stoe_evaluation_lana_number_refls_total 39034
_stoe_evaluation_lana_number_refls_unique 3621
_stoe_evaluation_lana_number_refls_written 28131
_stoe_evaluation_lana_or_c1 0.035
_stoe_evaluation_lana_or_c2 0
_stoe_evaluation_lana_or_c3 0
_stoe_evaluation_lana_or_c4 0.7
_stoe_evaluation_lana_point_group 2/m
_stoe_evaluation_lana_table
;
#----------------------------------------------------------------------------
2Theta          20.8   34.4   48.0   61.6   75.2   88.8  102.4  116.0  129.6
#----------------------------------------------------------------------------
<Resolution>    3.93   2.55   1.88   1.47   1.26   1.10   0.99   0.91   0.86
N(total)         127    430    695   1238   8219   8478   8380   7469   3998
<Redundancy>     2.0    2.3    2.1    2.5   12.0   10.5    9.5    8.6    5.8
Complet. [%%]    88.7   96.4   99.2   95.8  100.0  100.0   99.8   99.8   89.3
<I/sigma>      815.4  443.6  265.6  137.3  106.5   68.1   44.4   29.8   20.1
R(int)         0.049  0.054  0.073  0.063  0.045  0.043  0.054  0.078  0.098
#----------------------------------------------------------------------------
;
_stoe_measurement_identifier Re(IV)19_DCM_cyclohex
_stoe_measurement_max_exposure_per_frame '50.0 s'
_stoe_measurement_mean_exposure_per_frame '45.3 s'
_stoe_measurement_min_exposure_per_frame '5.0 s'
_stoe_measurement_total_exposure_time '46.8 h'
_stoe_measurement_total_frame_number 3722
_stoe_measurement_total_run_number 38
_stoe_measurement_tube_power '50.0 W'

loop_
_space_group_symop_id
_space_group_symop_operation_xyz
1 x,y,z
2 -x+1/2,y+1/2,-z+1/2
3 -x,-y,-z
4 x-1/2,-y-1/2,z-1/2

loop_
_atom_site_label
_atom_site_type_symbol
_atom_site_fract_x
_atom_site_fract_y
_atom_site_fract_z
_atom_site_U_iso_or_equiv
_atom_site_adp_type
_atom_site_occupancy
_atom_site_refinement_flags_posn
_atom_site_refinement_flags_occupancy
_atom_site_disorder_group
Re1 Re 0.14165(8) 0.63358(8) 0.64430(7) 0.1084(8) Uani 1.000000 . . .
Cl1 Cl 0.1709(3) 0.5754(3) 0.79036(18) 0.1379(9) Uani 1.000000 . . .
Cl2 Cl 0.1652(2) 0.6900(2) 0.49270(16) 0.1199(7) Uani 1.000000 . . .
Cl3 Cl 0.0849(4) 0.7775(3) 0.6857(3) 0.1592(12) Uani 1.000000 . . .
O1 O -0.0160(5) 0.5738(4) 0.6164(4) 0.1037(14) Uani 1.000000 . . .
N1 N 0.3470(6) 0.6709(5) 0.6662(4) 0.0962(15) Uani 1.000000 . . .
N2 N 0.2465(6) 0.5036(5) 0.6074(4) 0.0928(14) Uani 1.000000 . . .
C1 C 0.3951(9) 0.7589(7) 0.6921(6) 0.106(2) Uani 1.000000 . . .
H1 H 0.3389(9) 0.8119(7) 0.6969(6) 0.127(2) Uiso 1.000000 R . .
C2 C 0.5251(8) 0.7740(7) 0.7120(6) 0.105(2) Uani 1.000000 . . .
C3 C 0.6113(8) 0.6993(7) 0.7023(5) 0.1020(19) Uani 1.000000 . . .
C4 C 0.5634(8) 0.6098(7) 0.6691(5) 0.0971(18) Uani 1.000000 . . .
C5 C 0.6403(7) 0.5258(8) 0.6495(5) 0.103(2) Uani 1.000000 . . .
H5 H 0.7295(7) 0.5311(8) 0.6588(5) 0.124(3) Uiso 1.000000 R . .
C6 C 0.5905(8) 0.4403(7) 0.6186(6) 0.103(2) Uani 1.000000 . . .
H6 H 0.6454(8) 0.3883(7) 0.6065(6) 0.124(2) Uiso 1.000000 R . .
C7 C 0.4548(7) 0.4265(6) 0.6037(5) 0.0928(17) Uani 1.000000 . . .
C8 C 0.3965(8) 0.3374(6) 0.5738(5) 0.0968(17) Uani 1.000000 . . .
C9 C 0.2591(8) 0.3358(7) 0.5634(6) 0.1010(19) Uani 1.000000 . . .
C10 C 0.1921(8) 0.4195(6) 0.5778(6) 0.1004(19) Uani 1.000000 . . .
H10 H 0.1029(8) 0.4179(6) 0.5663(6) 0.120(2) Uiso 1.000000 R . .
C11 C 0.3763(7) 0.5071(6) 0.6202(5) 0.0935(17) Uani 1.000000 . . .
C12 C 0.4314(7) 0.5964(6) 0.6521(5) 0.0914(16) Uani 1.000000 . . .
C13 C 0.5655(13) 0.8787(8) 0.7425(9) 0.125(3) Uani 1.000000 . . .
H13a H 0.6577(15) 0.884(3) 0.744(8) 0.187(5) Uiso 1.000000 GR . .
H13b H 0.527(9) 0.9256(10) 0.698(4) 0.187(5) Uiso 1.000000 GR . .
H13c H 0.537(10) 0.892(3) 0.804(3) 0.187(5) Uiso 1.000000 GR . .
C14 C 0.7507(10) 0.7137(9) 0.7282(8) 0.127(3) Uani 1.000000 . . .
H14a H 0.771(2) 0.7830(11) 0.727(8) 0.190(4) Uiso 1.000000 GR . .
H14b H 0.772(2) 0.688(8) 0.791(3) 0.190(4) Uiso 1.000000 GR . .
H14c H 0.8000(10) 0.679(7) 0.684(5) 0.190(4) Uiso 1.000000 GR . .
C15 C 0.4729(9) 0.2498(6) 0.5558(6) 0.108(2) Uani 1.000000 . . .
H15a H 0.538(5) 0.241(4) 0.607(3) 0.162(3) Uiso 1.000000 GR . .
H15b H 0.4177(16) 0.1927(11) 0.551(6) 0.162(3) Uiso 1.000000 GR . .
H15c H 0.513(7) 0.258(3) 0.497(3) 0.162(3) Uiso 1.000000 GR . .
C16 C 0.1879(10) 0.2449(8) 0.5349(9) 0.121(3) Uani 1.000000 . . .
H16a H 0.226(7) 0.215(4) 0.482(5) 0.182(4) Uiso 1.000000 GR . .
H16b H 0.192(9) 0.199(3) 0.587(3) 0.182(4) Uiso 1.000000 GR . .
H16c H 0.099(3) 0.2610(14) 0.518(7) 0.182(4) Uiso 1.000000 GR . .
Cl4 Cl 0.5955(9) 0.5033(10) 0.8966(5) 0.186(3) Uani 0.500000 . P -1
Cl5 Cl 0.8467(10) 0.5403(6) 0.9807(7) 0.176(3) Uani 0.500000 . P -1
C17 C 0.692(2) 0.5467(15) 0.9952(14) 0.125(6) Uani 0.500000 . P -1
H17a H 0.670(2) 0.6150(15) 1.0073(14) 0.150(7) Uiso 0.500000 R P -1
H17b H 0.674(2) 0.5082(15) 1.0505(14) 0.150(7) Uiso 0.500000 R P -1

loop_
_atom_site_aniso_label
_atom_site_aniso_U_11
_atom_site_aniso_U_22
_atom_site_aniso_U_33
_atom_site_aniso_U_12
_atom_site_aniso_U_13
_atom_site_aniso_U_23
Re1 0.0796(11) 0.1225(15) 0.1231(11) 0.0143(4) 0.0066(7) -0.0116(5)
Cl1 0.135(2) 0.166(2) 0.1120(14) -0.0089(16) 0.0107(12) -0.0157(14)
Cl2 0.0979(13) 0.1459(18) 0.1157(13) 0.0094(11) 0.0052(9) -0.0102(11)
Cl3 0.142(2) 0.183(3) 0.153(2) -0.012(2) 0.0163(18) -0.016(2)
O1 0.094(3) 0.106(3) 0.108(3) -0.006(2) -0.011(2) 0.000(2)
N1 0.076(3) 0.110(4) 0.101(3) 0.004(3) 0.001(2) -0.008(3)
N2 0.080(3) 0.103(3) 0.095(3) 0.006(3) 0.001(2) -0.006(3)
C1 0.106(5) 0.118(5) 0.094(4) 0.005(4) 0.002(3) -0.014(4)
C2 0.100(5) 0.120(5) 0.096(4) -0.004(4) 0.003(3) -0.007(4)
C3 0.093(4) 0.124(5) 0.088(3) -0.003(4) -0.002(3) -0.001(3)
C4 0.087(4) 0.112(4) 0.091(4) -0.005(4) -0.004(3) 0.010(3)
C5 0.078(4) 0.127(6) 0.104(5) 0.012(3) -0.002(3) 0.012(4)
C6 0.088(4) 0.116(5) 0.104(4) 0.022(4) -0.003(3) 0.013(4)
C7 0.087(4) 0.108(4) 0.083(3) 0.011(3) -0.000(3) 0.007(3)
C8 0.090(4) 0.105(4) 0.094(4) 0.013(4) -0.002(3) 0.009(3)
C9 0.092(4) 0.103(4) 0.106(4) 0.006(4) -0.006(3) 0.002(4)
C10 0.086(4) 0.112(5) 0.102(4) 0.009(4) -0.005(3) -0.008(4)
C11 0.087(4) 0.108(4) 0.086(3) 0.011(3) 0.002(3) 0.008(3)
C12 0.078(4) 0.107(4) 0.088(3) 0.015(3) -0.002(3) -0.001(3)
C13 0.117(7) 0.128(7) 0.127(7) -0.012(5) -0.004(5) -0.015(5)
C14 0.091(5) 0.145(8) 0.143(7) -0.014(5) -0.011(5) -0.001(6)
C15 0.109(5) 0.102(4) 0.113(5) 0.015(4) 0.007(4) 0.001(4)
C16 0.106(6) 0.117(6) 0.139(7) -0.002(5) -0.010(5) -0.014(5)
Cl4 0.186(7) 0.258(10) 0.111(3) 0.005(7) -0.002(4) 0.002(4)
Cl5 0.195(7) 0.152(5) 0.185(6) -0.030(5) 0.043(5) 0.020(4)
C17 0.161(18) 0.098(10) 0.116(11) -0.004(10) 0.008(11) -0.005(8)

loop_
_atom_type_symbol
_atom_type_scat_dispersion_real
_atom_type_scat_dispersion_imag
_atom_type_scat_Cromer_Mann_a1
_atom_type_scat_Cromer_Mann_a2
_atom_type_scat_Cromer_Mann_a3
_atom_type_scat_Cromer_Mann_a4
_atom_type_scat_Cromer_Mann_b1
_atom_type_scat_Cromer_Mann_b2
_atom_type_scat_Cromer_Mann_b3
_atom_type_scat_Cromer_Mann_b4
_atom_type_scat_Cromer_Mann_c
_atom_type_scat_source
_atom_type_scat_dispersion_source
C 0.01788 0.00908 2.31000 1.02000 1.58860 0.86500 20.84390 10.20750 0.56870 51.65120 0.21560 'International Tables Volume C Table 6.1.1.4 (pp. 500-502)' 'Brennan, Cowan, Rev. Sci. Instrum., 1992, 63, 850'
Cl 0.36457 0.70365 11.46040 7.19640 6.25560 1.64550 0.01040 1.16620 18.51940 47.77840 -9.55740 'International Tables Volume C Table 6.1.1.4 (pp. 500-502)' 'Brennan, Cowan, Rev. Sci. Instrum., 1992, 63, 850'
H 0.00000 0.00000 0.49300 0.32291 0.14019 0.04081 10.51090 26.12570 3.14236 57.79970 0.00304 'International Tables Volume C Table 6.1.1.4 (pp. 500-502)' 'Brennan, Cowan, Rev. Sci. Instrum., 1992, 63, 850'
N 0.03110 0.01806 12.21260 3.13220 2.01250 1.16630 0.00570 9.89330 28.99750 0.58260 -11.52900 'International Tables Volume C Table 6.1.1.4 (pp. 500-502)' 'Brennan, Cowan, Rev. Sci. Instrum., 1992, 63, 850'
O 0.04960 0.03234 3.04850 2.28680 1.54630 0.86700 13.27710 5.70110 0.32390 32.90890 0.25080 'International Tables Volume C Table 6.1.1.4 (pp. 500-502)' 'Brennan, Cowan, Rev. Sci. Instrum., 1992, 63, 850'
Re -5.08067 5.90891 28.76210 15.71890 14.55640 5.44174 1.67191 9.09227 0.35050 52.08610 10.47200 'International Tables Volume C Table 6.1.1.4 (pp. 500-502)' 'Brennan, Cowan, Rev. Sci. Instrum., 1992, 63, 850'

loop_
_exptl_crystal_face_index_h
_exptl_crystal_face_index_k
_exptl_crystal_face_index_l
_exptl_crystal_face_perp_dist
30 -2 -5 0.2839
19 23 30 0.2167
30 -29 0 0.2887
5 -15 -9 0.2663
30 -11 -27 0.2471
29 30 -27 0.3015
0 1 0 0.3419
-3 25 30 0.2826
-2 -30 19 0.3742
-10 0 1 0.2748
-20 -30 -1 0.2680
-23 -30 -30 0.2671
-10 9 -7 0.2525
-21 30 2 0.2873
-25 30 26 0.2874
-3 -2 3 0.3139
-1 -30 0 0.2589
-4 -30 -29 0.2699

loop_
_geom_angle_atom_site_label_1
_geom_angle_atom_site_label_2
_geom_angle_atom_site_label_3
_geom_angle
_geom_angle_site_symmetry_1
_geom_angle_site_symmetry_3
_geom_angle_publ_flag
Cl2 Re1 Cl1 165.94(11) . . ?
Cl3 Re1 Cl1 95.17(14) . . ?
Cl3 Re1 Cl2 90.21(13) . . ?
O1 Re1 Cl1 95.99(19) . . ?
O1 Re1 Cl2 95.64(19) . . ?
O1 Re1 Cl3 101.5(2) . . ?
N1 Re1 Cl1 83.28(19) . . ?
N1 Re1 Cl2 83.55(18) . . ?
N1 Re1 Cl3 92.1(2) . . ?
N1 Re1 O1 166.3(3) . . ?
N2 Re1 Cl1 84.17(19) . . ?
N2 Re1 Cl2 87.41(18) . . ?
N2 Re1 Cl3 165.7(2) . . ?
N2 Re1 O1 92.8(3) . . ?
N2 Re1 N1 73.6(2) . . ?
C1 N1 Re1 125.9(6) . . ?
C12 N1 Re1 116.1(5) . . ?
C12 N1 C1 118.0(7) . . ?
C10 N2 Re1 124.5(5) . . ?
C11 N2 Re1 117.2(5) . . ?
C11 N2 C10 118.2(7) . . ?
H1 C1 N1 118.9(5) . . ?
C2 C1 N1 122.2(8) . . ?
C2 C1 H1 118.9(6) . . ?
C3 C2 C1 120.8(8) . . ?
C13 C2 C1 116.2(9) . . ?
C13 C2 C3 123.0(8) . . ?
C4 C3 C2 117.4(8) . . ?
C14 C3 C2 121.0(9) . . ?
C14 C3 C4 121.5(9) . . ?
C5 C4 C3 124.8(7) . . ?
C12 C4 C3 120.2(8) . . ?
C12 C4 C5 115.0(8) . . ?
H5 C5 C4 118.5(5) . . ?
C6 C5 C4 123.1(7) . . ?
C6 C5 H5 118.5(4) . . ?
H6 C6 C5 119.2(4) . . ?
C7 C6 C5 121.5(7) . . ?
C7 C6 H6 119.2(5) . . ?
C8 C7 C6 124.1(7) . . ?
C11 C7 C6 117.4(7) . . ?
C11 C7 C8 118.5(7) . . ?
C9 C8 C7 117.0(7) . . ?
C15 C8 C7 121.4(7) . . ?
C15 C8 C9 121.6(8) . . ?
C10 C9 C8 119.6(8) . . ?
C16 C9 C8 121.3(8) . . ?
C16 C9 C10 119.0(8) . . ?
C9 C10 N2 123.6(8) . . ?
H10 C10 N2 118.2(4) . . ?
H10 C10 C9 118.2(5) . . ?
C7 C11 N2 122.9(7) . . ?
C12 C11 N2 117.2(7) . . ?
C12 C11 C7 119.9(7) . . ?
C4 C12 N1 121.2(7) . . ?
C11 C12 N1 115.7(6) . . ?
C11 C12 C4 123.2(7) . . ?
H13a C13 C2 109.5 . . ?
H13b C13 C2 109.5 . . ?
H13b C13 H13a 109.5 . . ?
H13c C13 C2 109.5 . . ?
H13c C13 H13a 109.5 . . ?
H13c C13 H13b 109.5 . . ?
H14a C14 C3 109.5 . . ?
H14b C14 C3 109.5 . . ?
H14b C14 H14a 109.5 . . ?
H14c C14 C3 109.5 . . ?
H14c C14 H14a 109.5 . . ?
H14c C14 H14b 109.5 . . ?
H15a C15 C8 109.5 . . ?
H15b C15 C8 109.5 . . ?
H15b C15 H15a 109.5 . . ?
H15c C15 C8 109.5 . . ?
H15c C15 H15a 109.5 . . ?
H15c C15 H15b 109.5 . . ?
H16a C16 C9 109.5 . . ?
H16b C16 C9 109.5 . . ?
H16b C16 H16a 109.5 . . ?
H16c C16 C9 109.5 . . ?
H16c C16 H16a 109.5 . . ?
H16c C16 H16b 109.5 . . ?
Cl5 C17 Cl4 113.2(13) . . ?
H17a C17 Cl4 108.9(8) . . ?
H17a C17 Cl5 108.9(7) . . ?
H17b C17 Cl4 108.9(8) . . ?
H17b C17 Cl5 108.9(8) . . ?
H17b C17 H17a 107.8 . . ?

loop_
_geom_bond_atom_site_label_1
_geom_bond_atom_site_label_2
_geom_bond_distance
_geom_bond_site_symmetry_2
_geom_bond_publ_flag
Re1 Cl1 2.234(3) . ?
Re1 Cl2 2.329(3) . ?
Re1 Cl3 2.150(5) . ?
Re1 O1 1.864(6) . ?
Re1 N1 2.218(6) . ?
Re1 N2 2.175(6) . ?
N1 C1 1.345(12) . ?
N1 C12 1.374(10) . ?
N2 C10 1.337(11) . ?
N2 C11 1.364(10) . ?
C1 H1 0.9400 . ?
C1 C2 1.391(12) . ?
C2 C3 1.379(13) . ?
C2 C13 1.545(13) . ?
C3 C4 1.391(13) . ?
C3 C14 1.498(12) . ?
C4 C5 1.443(13) . ?
C4 C12 1.403(11) . ?
C5 H5 0.9400 . ?
C5 C6 1.340(14) . ?
C6 H6 0.9400 . ?
C6 C7 1.439(11) . ?
C7 C8 1.415(12) . ?
C7 C11 1.406(11) . ?
C8 C9 1.441(12) . ?
C8 C15 1.474(12) . ?
C9 C10 1.366(13) . ?
C9 C16 1.491(13) . ?
C10 H10 0.9400 . ?
C11 C12 1.411(12) . ?
C13 H13a 0.9700 . ?
C13 H13b 0.9700 . ?
C13 H13c 0.9700 . ?
C14 H14a 0.9700 . ?
C14 H14b 0.9700 . ?
C14 H14c 0.9700 . ?
C15 H15a 0.9700 . ?
C15 H15b 0.9700 . ?
C15 H15c 0.9700 . ?
C16 H16a 0.9700 . ?
C16 H16b 0.9700 . ?
C16 H16c 0.9700 . ?
Cl4 C17 1.78(2) . ?
Cl5 C17 1.65(3) . ?
C17 H17a 0.9800 . ?
C17 H17b 0.9800 . ?

loop_
_geom_torsion_atom_site_label_1
_geom_torsion_atom_site_label_2
_geom_torsion_atom_site_label_3
_geom_torsion_atom_site_label_4
_geom_torsion
_geom_torsion_site_symmetry_1
_geom_torsion_site_symmetry_2
_geom_torsion_site_symmetry_3
_geom_torsion_site_symmetry_4
_geom_torsion_publ_flag
Re1 N1 C1 C2 174.4(6) . . . . ?
Re1 N1 C12 C4 -176.3(5) . . . . ?
Re1 N1 C12 C11 3.5(5) . . . . ?
Re1 N2 C10 C9 -173.6(6) . . . . ?
Re1 N2 C11 C7 176.7(5) . . . . ?
Re1 N2 C11 C12 -3.0(6) . . . . ?
N1 C1 C2 C3 2.6(10) . . . . ?
N1 C1 C2 C13 -179.0(9) . . . . ?
N1 C12 C4 C3 1.1(8) . . . . ?
N1 C12 C4 C5 -178.9(7) . . . . ?
N1 C12 C11 N2 -0.4(7) . . . . ?
N1 C12 C11 C7 179.9(6) . . . . ?
N2 C10 C9 C8 -4.5(10) . . . . ?
N2 C10 C9 C16 177.0(9) . . . . ?
N2 C11 C7 C6 179.1(7) . . . . ?
N2 C11 C7 C8 -1.1(8) . . . . ?
N2 C11 C12 C4 179.4(6) . . . . ?
C1 C2 C3 C4 2.0(9) . . . . ?
C1 C2 C3 C14 -176.9(8) . . . . ?
C2 C3 C4 C5 176.2(7) . . . . ?
C2 C3 C4 C12 -3.7(9) . . . . ?
C3 C4 C5 C6 179.1(8) . . . . ?
C3 C4 C12 C11 -178.7(7) . . . . ?
C4 C5 C6 C7 -0.6(9) . . . . ?
C4 C12 C11 C7 -0.3(8) . . . . ?
C5 C6 C7 C8 -178.2(7) . . . . ?
C5 C6 C7 C11 1.7(9) . . . . ?
C6 C7 C8 C9 179.2(8) . . . . ?
C6 C7 C8 C15 0.3(9) . . . . ?
C6 C7 C11 C12 -1.2(7) . . . . ?
C7 C8 C9 C10 3.2(8) . . . . ?
C7 C8 C9 C16 -178.3(8) . . . . ?

loop_
_atom_site_anharm_gc_c_label
_atom_site_anharm_gc_c_111
_atom_site_anharm_gc_c_112
_atom_site_anharm_gc_c_113
_atom_site_anharm_gc_c_122
_atom_site_anharm_gc_c_123
_atom_site_anharm_gc_c_133
_atom_site_anharm_gc_c_222
_atom_site_anharm_gc_c_223
_atom_site_anharm_gc_c_233
_atom_site_anharm_gc_c_333
Re1 0.00000179(13) 0.00000057(7) 0.00000067(6) 0.00000078(6) 0.00000052(4) -0.00000017(5) 0.00000023(11) -0.00000012(5) 0.00000023(5) 0.00000160(7)

loop_
_atom_site_anharm_gc_d_label
_atom_site_anharm_gc_d_1111
_atom_site_anharm_gc_d_1112
_atom_site_anharm_gc_d_1113
_atom_site_anharm_gc_d_1122
_atom_site_anharm_gc_d_1123
_atom_site_anharm_gc_d_1133
_atom_site_anharm_gc_d_1222
_atom_site_anharm_gc_d_1223
_atom_site_anharm_gc_d_1233
_atom_site_anharm_gc_d_1333
_atom_site_anharm_gc_d_2222
_atom_site_anharm_gc_d_2223
_atom_site_anharm_gc_d_2233
_atom_site_anharm_gc_d_2333
_atom_site_anharm_gc_d_3333
Re1 -0.000000262(18) 0.000000020(5) -0.000000011(6) 0.000000000(5) -0.000000001(2) -0.000000047(4) 0.000000008(4) 0.000000014(3) -0.0000000035(17) -0.000000008(4) 0.000000040(13) -0.000000015(3) -0.000000009(3) -0.000000035(3) -0.000000120(6)
